data_2223329
loop_
_publ_author_name
'Zhang, Li'

_publ_section_title
;
 4-Bromo-3-methylanilinium perchlorate
;
_journal_coeditor_code CI2895
_journal_issue 10
_journal_name_full 'Acta Crystallographica Section E'
_journal_page_first o2422
_journal_paper_doi 10.1107/S160053680903520X
_journal_volume 65
_journal_year 2009
_chemical_formula_iupac 'C7 H9 Br N +, Cl O4 -'
_chemical_formula_moiety 'C7 H9 Br N +, Cl O4 -'
_chemical_formula_sum 'C7 H9 Br Cl N O4'
_chemical_formula_weight 286.51
_chemical_name_systematic
;
4-Bromo-3-methylanilinium perchlorate
;
_space_group_IT_number 2
_symmetry_cell_setting triclinic
_symmetry_space_group_name_Hall '-P 1'
_symmetry_space_group_name_H-M 'P -1'
_atom_sites_solution_hydrogens geom
_atom_sites_solution_primary direct
_atom_sites_solution_secondary difmap
_audit_creation_method SHELXL-97
_cell_angle_alpha 95.78(3)
_cell_angle_beta 94.40(3)
_cell_angle_gamma 102.62(3)
_cell_formula_units_Z 2
_cell_length_a 4.9455(10)
_cell_length_b 6.9647(14)
_cell_length_c 15.714(3)
_cell_measurement_reflns_used 1584
_cell_measurement_temperature 298(2)
_cell_measurement_theta_max 27.48
_cell_measurement_theta_min 3.02
_cell_volume 522.8(2)
_computing_cell_refinement 'CrystalClear (Rigaku, 2005)'
_computing_data_collection 'CrystalClear (Rigaku, 2005)'
_computing_data_reduction 'CrystalClear (Rigaku, 2005)'
_computing_molecular_graphics 'SHELXTL (Sheldrick, 2008)'
_computing_publication_material 'SHELXTL (Sheldrick, 2008)'
_computing_structure_refinement 'SHELXL97 (Sheldrick, 2008)'
_computing_structure_solution 'SHELXS97 (Sheldrick, 2008)'
_diffrn_ambient_temperature 298(2)
_diffrn_detector_area_resol_mean 13.6612
_diffrn_measured_fraction_theta_full 0.995
_diffrn_measured_fraction_theta_max 0.995
_diffrn_measurement_device_type 'Rigaku Mercury2'
_diffrn_measurement_method 'CCD profile fitting'
_diffrn_radiation_monochromator graphite
_diffrn_radiation_source 'fine-focus sealed tube'
_diffrn_radiation_type MoK\a
_diffrn_radiation_wavelength 0.71073
_diffrn_reflns_av_R_equivalents 0.0526
_diffrn_reflns_av_sigmaI/netI 0.0666
_diffrn_reflns_limit_h_max 6
_diffrn_reflns_limit_h_min -6
_diffrn_reflns_limit_k_max 9
_diffrn_reflns_limit_k_min -9
_diffrn_reflns_limit_l_max 20
_diffrn_reflns_limit_l_min -20
_diffrn_reflns_number 5411
_diffrn_reflns_theta_full 27.48
_diffrn_reflns_theta_max 27.48
_diffrn_reflns_theta_min 3.02
_exptl_absorpt_coefficient_mu 4.175
_exptl_absorpt_correction_T_max 1.000
_exptl_absorpt_correction_T_min 0.910
_exptl_absorpt_correction_type multi-scan
_exptl_absorpt_process_details '(CrystalClear; Rigaku, 2005)'
_exptl_crystal_colour Colourless
_exptl_crystal_density_diffrn 1.820
_exptl_crystal_density_method 'not measured'
_exptl_crystal_description Needle
_exptl_crystal_F_000 284
_exptl_crystal_size_max 0.40
_exptl_crystal_size_mid 0.05
_exptl_crystal_size_min 0.05
_refine_diff_density_max 0.440
_refine_diff_density_min -0.565
_refine_ls_extinction_method none
_refine_ls_goodness_of_fit_ref 1.026
_refine_ls_hydrogen_treatment constr
_refine_ls_matrix_type full
_refine_ls_number_parameters 129
_refine_ls_number_reflns 2382
_refine_ls_number_restraints 0
_refine_ls_restrained_S_all 1.026
_refine_ls_R_factor_all 0.0843
_refine_ls_R_factor_gt 0.0512
_refine_ls_shift/su_max 0.001
_refine_ls_shift/su_mean 0.000
_refine_ls_structure_factor_coef Fsqd
_refine_ls_weighting_details 'calc w=1/[\s^2^(Fo^2^)+(0.0535P)^2^+0.0338P] where P=(Fo^2^+2Fc^2^)/3'
_refine_ls_weighting_scheme calc
_refine_ls_wR_factor_gt 0.1120
_refine_ls_wR_factor_ref 0.1274
_reflns_number_gt 1584
_reflns_number_total 2382
_reflns_threshold_expression I>2\s(I)
_cod_data_source_file ci2895.cif
_cod_data_source_block I
_cod_depositor_comments
;
The following automatic conversions were performed:
'_symmetry_cell_setting' value 'Triclinic' changed to 'triclinic'
according to '/home/saulius/struct/CIF-dictionaries/cif_core.dic'
dictionary named 'cif_core.dic' version 2.4.1 from 2010-06-29.

Automatic conversion script
Id: cif_fix_enum 1527 2010-12-29 10:47:43Z saulius 

The following automatic conversions were performed:

'_symmetry_cell_setting' value 'Triclinic' changed to 'triclinic'
according to /home/saulius/struct/CIF-dictionaries/cif_core.dic
dictionary named 'cif_core.dic' version 2.4.1 from 2010-06-29.

Automatic conversion script
Id: cif_fix_values 1715 2011-07-08 13:25:40Z adriana 
;
_cod_database_code 2223329
_cod_database_fobs_code 2223329

loop_
_symmetry_equiv_pos_as_xyz
'x, y, z'
'-x, -y, -z'

loop_
_atom_site_type_symbol
_atom_site_label
_atom_site_fract_x
_atom_site_fract_y
_atom_site_fract_z
_atom_site_U_iso_or_equiv
_atom_site_adp_type
_atom_site_calc_flag
_atom_site_refinement_flags
_atom_site_occupancy
_atom_site_disorder_assembly
_atom_site_disorder_group
Br Br1 0.71423(12) 0.24442(9) 0.97211(3) 0.0819(3) Uani d . 1 . .
N N1 1.0957(6) 0.2471(5) 0.6136(2) 0.0392(7) Uani d . 1 . .
H H1A 1.1784 0.1471 0.6028 0.059 Uiso calc R 1 . .
H H1B 1.2142 0.3609 0.6090 0.059 Uiso calc R 1 . .
H H1C 0.9465 0.2317 0.5759 0.059 Uiso calc R 1 . .
C C1 0.8397(8) 0.2542(6) 0.8609(3) 0.0470(10) Uani d . 1 . .
C C2 0.9780(10) 0.1151(6) 0.8326(3) 0.0548(12) Uani d . 1 . .
H H2 1.0127 0.0226 0.8682 0.066 Uiso calc R 1 . .
C C3 1.0671(9) 0.1102(6) 0.7516(3) 0.0461(10) Uani d . 1 . .
H H3 1.1623 0.0160 0.7319 0.055 Uiso calc R 1 . .
C C4 1.0104(8) 0.2496(5) 0.7008(2) 0.0351(8) Uani d . 1 . .
C C5 0.8762(7) 0.3934(5) 0.7301(2) 0.0357(8) Uani d . 1 . .
H H5 0.8456 0.4876 0.6948 0.043 Uiso calc R 1 . .
C C6 0.7862(8) 0.3996(6) 0.8114(3) 0.0412(9) Uani d . 1 . .
C C7 0.6377(9) 0.5534(7) 0.8433(3) 0.0582(12) Uani d . 1 . .
H H7A 0.6417 0.6485 0.8029 0.087 Uiso calc R 1 . .
H H7B 0.7280 0.6191 0.8980 0.087 Uiso calc R 1 . .
H H7C 0.4479 0.4913 0.8493 0.087 Uiso calc R 1 . .
Cl Cl1 0.49638(17) 0.22738(12) 0.42344(6) 0.0330(2) Uani d . 1 . .
O O1 0.5691(7) 0.3547(4) 0.3590(2) 0.0653(9) Uani d . 1 . .
O O2 0.5586(6) 0.0410(4) 0.3998(2) 0.0556(8) Uani d . 1 . .
O O3 0.6498(6) 0.3195(4) 0.50396(19) 0.0547(8) Uani d . 1 . .
O O4 0.2066(5) 0.1974(4) 0.4320(2) 0.0575(8) Uani d . 1 . .

loop_
_atom_site_aniso_label
_atom_site_aniso_U_11
_atom_site_aniso_U_22
_atom_site_aniso_U_33
_atom_site_aniso_U_12
_atom_site_aniso_U_13
_atom_site_aniso_U_23
Br1 0.0920(5) 0.1064(5) 0.0435(4) 0.0025(4) 0.0248(3) 0.0218(3)
N1 0.0411(17) 0.0467(18) 0.0321(18) 0.0158(15) 0.0029(14) 0.0044(15)
C1 0.046(2) 0.055(2) 0.034(2) -0.002(2) 0.0072(18) 0.006(2)
C2 0.068(3) 0.051(2) 0.044(3) 0.006(2) 0.003(2) 0.023(2)
C3 0.056(3) 0.044(2) 0.041(3) 0.018(2) 0.004(2) 0.0060(19)
C4 0.0342(18) 0.0356(19) 0.032(2) 0.0021(16) -0.0007(16) 0.0044(16)
C5 0.0339(19) 0.039(2) 0.036(2) 0.0094(16) 0.0042(16) 0.0087(17)
C6 0.038(2) 0.045(2) 0.036(2) 0.0029(18) 0.0026(18) 0.0000(18)
C7 0.059(3) 0.071(3) 0.048(3) 0.022(2) 0.011(2) -0.002(2)
Cl1 0.0322(4) 0.0332(4) 0.0357(5) 0.0104(4) 0.0041(4) 0.0074(4)
O1 0.087(2) 0.0574(18) 0.055(2) 0.0112(18) 0.0140(18) 0.0289(16)
O2 0.0624(19) 0.0415(15) 0.068(2) 0.0236(15) 0.0084(16) 0.0015(14)
O3 0.0547(18) 0.0522(17) 0.0515(19) 0.0132(14) -0.0179(14) -0.0049(14)
O4 0.0305(14) 0.072(2) 0.068(2) 0.0109(14) 0.0101(14) -0.0056(17)

loop_
_atom_type_symbol
_atom_type_description
_atom_type_scat_dispersion_real
_atom_type_scat_dispersion_imag
_atom_type_scat_source
C C 0.0033 0.0016 'International Tables Vol C Tables 4.2.6.8 and 6.1.1.4'
H H 0.0000 0.0000 'International Tables Vol C Tables 4.2.6.8 and 6.1.1.4'
Br Br -0.2901 2.4595 'International Tables Vol C Tables 4.2.6.8 and 6.1.1.4'
Cl Cl 0.1484 0.1585 'International Tables Vol C Tables 4.2.6.8 and 6.1.1.4'
N N 0.0061 0.0033 'International Tables Vol C Tables 4.2.6.8 and 6.1.1.4'
O O 0.0106 0.0060 'International Tables Vol C Tables 4.2.6.8 and 6.1.1.4'

loop_
_geom_angle_atom_site_label_1
_geom_angle_atom_site_label_2
_geom_angle_atom_site_label_3
_geom_angle_site_symmetry_1
_geom_angle_site_symmetry_3
_geom_angle
_geom_angle_publ_flag
C4 N1 H1A . . 109.5 ?
C4 N1 H1B . . 109.5 ?
H1A N1 H1B . . 109.5 ?
C4 N1 H1C . . 109.5 ?
H1A N1 H1C . . 109.5 ?
H1B N1 H1C . . 109.5 ?
C2 C1 C6 . . 122.6(4) ?
C2 C1 Br1 . . 117.7(3) ?
C6 C1 Br1 . . 119.7(3) ?
C1 C2 C3 . . 120.6(4) ?
C1 C2 H2 . . 119.7 ?
C3 C2 H2 . . 119.7 ?
C2 C3 C4 . . 117.8(4) ?
C2 C3 H3 . . 121.1 ?
C4 C3 H3 . . 121.1 ?
C3 C4 C5 . . 121.6(4) ?
C3 C4 N1 . . 119.6(3) ?
C5 C4 N1 . . 118.7(3) ?
C4 C5 C6 . . 120.9(4) ?
C4 C5 H5 . . 119.5 ?
C6 C5 H5 . . 119.5 ?
C5 C6 C1 . . 116.4(4) ?
C5 C6 C7 . . 121.3(4) ?
C1 C6 C7 . . 122.3(4) ?
C6 C7 H7A . . 109.5 ?
C6 C7 H7B . . 109.5 ?
H7A C7 H7B . . 109.5 ?
C6 C7 H7C . . 109.5 ?
H7A C7 H7C . . 109.5 ?
H7B C7 H7C . . 109.5 ?
O2 Cl1 O4 . . 108.72(18) ?
O2 Cl1 O1 . . 109.8(2) ?
O4 Cl1 O1 . . 109.9(2) ?
O2 Cl1 O3 . . 110.55(17) ?
O4 Cl1 O3 . . 109.01(19) ?
O1 Cl1 O3 . . 108.79(18) ?

loop_
_geom_bond_atom_site_label_1
_geom_bond_atom_site_label_2
_geom_bond_site_symmetry_2
_geom_bond_distance
_geom_bond_publ_flag
Br1 C1 . 1.902(4) ?
N1 C4 . 1.464(5) ?
N1 H1A . 0.89 ?
N1 H1B . 0.89 ?
N1 H1C . 0.89 ?
C1 C2 . 1.362(6) ?
C1 C6 . 1.394(6) ?
C2 C3 . 1.377(6) ?
C2 H2 . 0.93 ?
C3 C4 . 1.378(5) ?
C3 H3 . 0.93 ?
C4 C5 . 1.379(5) ?
C5 C6 . 1.384(5) ?
C5 H5 . 0.93 ?
C6 C7 . 1.493(6) ?
C7 H7A . 0.96 ?
C7 H7B . 0.96 ?
C7 H7C . 0.96 ?
Cl1 O2 . 1.419(3) ?
Cl1 O4 . 1.421(3) ?
Cl1 O1 . 1.428(3) ?
Cl1 O3 . 1.437(3) ?

loop_
_geom_hbond_atom_site_label_D
_geom_hbond_atom_site_label_H
_geom_hbond_atom_site_label_A
_geom_hbond_site_symmetry_A
_geom_hbond_distance_DH
_geom_hbond_distance_HA
_geom_hbond_distance_DA
_geom_hbond_angle_DHA
N1 H1A O2 2_756 0.89 2.04 2.909(4) 166
N1 H1B O1 2_766 0.89 2.03 2.875(4) 159
N1 H1C O3 . 0.89 2.02 2.857(4) 156

loop_
_geom_torsion_atom_site_label_1
_geom_torsion_atom_site_label_2
_geom_torsion_atom_site_label_3
_geom_torsion_atom_site_label_4
_geom_torsion_site_symmetry_1
_geom_torsion_site_symmetry_2
_geom_torsion_site_symmetry_3
_geom_torsion_site_symmetry_4
_geom_torsion
_geom_torsion_publ_flag
C6 C1 C2 C3 . . . . -1.4(7) ?
Br1 C1 C2 C3 . . . . 178.0(3) ?
C1 C2 C3 C4 . . . . -0.2(6) ?
C2 C3 C4 C5 . . . . 1.8(6) ?
C2 C3 C4 N1 . . . . -178.6(3) ?
C3 C4 C5 C6 . . . . -1.8(6) ?
N1 C4 C5 C6 . . . . 178.6(3) ?
C4 C5 C6 C1 . . . . 0.2(5) ?
C4 C5 C6 C7 . . . . -179.3(4) ?
C2 C1 C6 C5 . . . . 1.4(6) ?
Br1 C1 C6 C5 . . . . -178.0(3) ?
C2 C1 C6 C7 . . . . -179.2(4) ?
Br1 C1 C6 C7 . . . . 1.4(5) ?

loop_
_cod_related_entry_id
_cod_related_entry_database
_cod_related_entry_code
1 ChemSpider 30655877
